data_7708296
loop_
_publ_author_name
'Koroteev, Pavel Sergeevich'
'Dobrohotova, Zhanna'
'Ilyukhin, Andrey'
'Belova, Ekaterina V.'
'Yaprynsev, Alexey D.'
'Rouzi\`eres, Mathieu'
'Clerac, Rodolphe'
'Efimov, N. N.'

_publ_section_title
;
 Tetranuclear Cr-Ln ferrocenecarboxylate complexes with defect-dicubane
 structure: synthesis, magnetism, and thermolysis
;
_journal_name_full 'Dalton Transactions'
_journal_paper_doi 10.1039/D1DT02562G
_journal_year 2021
_chemical_formula_moiety 'C56 H64 Cr2 Fe4 N4 O22 Y2, 2(C7 H8), 2(C4 H8 O)'
_chemical_formula_sum 'C78 H96 Cr2 Fe4 N4 O24 Y2'
_chemical_formula_weight 1978.8
_space_group_IT_number 14
_space_group_name_Hall '-P 2yn'
_space_group_name_H-M_alt 'P 1 21/n 1'
_symmetry_cell_setting monoclinic
_symmetry_Int_Tables_number 14
_symmetry_space_group_name_Hall '-P 2yn'
_symmetry_space_group_name_H-M 'P 1 21/n 1'
_atom_sites_solution_hydrogens mixed
_audit_conform_dict_location ftp://ftp.iucr.org/pub/cif_core.dic
_audit_conform_dict_name cif_core.dic
_audit_conform_dict_version 2.4.3
_audit_creation_date 2017-05-17T22:01:40-00:00
_audit_creation_method 'WinGX routine CIF_UPDATE'
_audit_update_record
;
2021-03-28 deposited with the CCDC.	2021-09-14 downloaded from the CCDC.
;
_cell_angle_alpha 90
_cell_angle_beta 100.1480(10)
_cell_angle_gamma 90
_cell_formula_units_Z 2
_cell_length_a 15.0033(5)
_cell_length_b 17.1273(5)
_cell_length_c 15.6663(5)
_cell_measurement_reflns_used 9966
_cell_measurement_temperature 150(2)
_cell_measurement_theta_max 26.57
_cell_measurement_theta_min 2.39
_cell_volume 3962.7(2)
_computing_cell_refinement 'Bruker SAINT'
_computing_data_collection 'Bruker APEX2'
_computing_data_reduction 'Bruker SAINT'
_computing_molecular_graphics 'Bruker SHELXTL'
_computing_publication_material 'Bruker SHELXTL'
_computing_structure_refinement 'SHELXL-2016/6 (Sheldrick, 2016)'
_computing_structure_solution 'SHELXS-2014 (Sheldrick, 2015)'
_diffrn_ambient_temperature 150(2)
_diffrn_measured_fraction_theta_full 0.999
_diffrn_measured_fraction_theta_max 0.967
_diffrn_measurement_device_type 'Bruker APEX-II CCD'
_diffrn_measurement_method '\f and \w scans'
_diffrn_radiation_monochromator graphite
_diffrn_radiation_type MoK\a
_diffrn_radiation_wavelength 0.71073
_diffrn_reflns_av_R_equivalents 0.0525
_diffrn_reflns_av_unetI/netI 0.0528
_diffrn_reflns_Laue_measured_fraction_full 0.999
_diffrn_reflns_Laue_measured_fraction_max 0.967
_diffrn_reflns_limit_h_max 20
_diffrn_reflns_limit_h_min -19
_diffrn_reflns_limit_k_max 22
_diffrn_reflns_limit_k_min -22
_diffrn_reflns_limit_l_max 20
_diffrn_reflns_limit_l_min -21
_diffrn_reflns_number 50517
_diffrn_reflns_point_group_measured_fraction_full 0.999
_diffrn_reflns_point_group_measured_fraction_max 0.967
_diffrn_reflns_theta_full 25.242
_diffrn_reflns_theta_max 29.18
_diffrn_reflns_theta_min 2.102
_diffrn_standards_number 0
_exptl_absorpt_coefficient_mu 2.5
_exptl_absorpt_correction_T_max 0.7458
_exptl_absorpt_correction_T_min 0.556
_exptl_absorpt_correction_type multi-scan
_exptl_absorpt_process_details 'SADABS 2014/5'
_exptl_crystal_colour red
_exptl_crystal_density_diffrn 1.658
_exptl_crystal_description block
_exptl_crystal_F_000 2028
_exptl_crystal_preparation 'Magnetic properties'
_exptl_crystal_size_max 0.32
_exptl_crystal_size_mid 0.3
_exptl_crystal_size_min 0.12
_refine_diff_density_max 0.598
_refine_diff_density_min -0.513
_refine_diff_density_rms 0.083
_refine_ls_extinction_method none
_refine_ls_goodness_of_fit_ref 1.068
_refine_ls_hydrogen_treatment constr
_refine_ls_matrix_type full
_refine_ls_number_parameters 595
_refine_ls_number_reflns 10360
_refine_ls_number_restraints 0
_refine_ls_restrained_S_all 1.068
_refine_ls_R_factor_all 0.08
_refine_ls_R_factor_gt 0.0381
_refine_ls_shift/su_max 0.002
_refine_ls_shift/su_mean 0
_refine_ls_structure_factor_coef Fsqd
_refine_ls_weighting_details 'w=1/[\s^2^(Fo^2^)+(0.0400P)^2^+2.0000P] where P=(Fo^2^+2Fc^2^)/3'
_refine_ls_weighting_scheme calc
_refine_ls_wR_factor_gt 0.0824
_refine_ls_wR_factor_ref 0.0971
_reflns_Friedel_coverage 0
_reflns_number_gt 7040
_reflns_number_total 10360
_reflns_threshold_expression 'I > 2\s(I)'
_cod_data_source_file d1dt02562g2.cif
_cod_data_source_block 5
_cod_original_sg_symbol_H-M 'P 21/n'
_cod_database_code 7708296

loop_
_symmetry_equiv_pos_as_xyz
'x, y, z'
'-x+1/2, y+1/2, -z+1/2'
'-x, -y, -z'
'x-1/2, -y-1/2, z-1/2'

loop_
_atom_site_label
_atom_site_type_symbol
_atom_site_fract_x
_atom_site_fract_y
_atom_site_fract_z
_atom_site_U_iso_or_equiv
_atom_site_adp_type
_atom_site_occupancy
_atom_site_site_symmetry_order
_atom_site_calc_flag
_atom_site_refinement_flags_posn
_atom_site_refinement_flags_adp
_atom_site_refinement_flags_occupancy
_atom_site_disorder_assembly
_atom_site_disorder_group
Y1 Y 0.54567(2) 0.60923(2) 0.50871(2) 0.02086(7) Uani 1 1 d . . . . .
Fe1 Fe 0.09377(11) 0.29951(10) 0.48887(8) 0.0267(3) Uani 0.54 1 d . . P A 1
O1 O 0.2409(3) 0.4884(3) 0.4912(4) 0.0222(11) Uani 0.54 1 d . . P A 1
O2 O 0.3193(8) 0.3854(7) 0.5485(7) 0.0287(19) Uani 0.54 1 d . . P A 1
C1 C 0.2493(5) 0.4201(4) 0.5287(5) 0.0229(17) Uani 0.54 1 d . . P A 1
C2 C 0.1644(4) 0.3901(4) 0.5512(5) 0.0226(12) Uani 0.54 1 d . . P A 1
C3 C 0.0749(4) 0.4155(3) 0.5126(4) 0.0247(12) Uani 0.54 1 d . . P A 1
H3A H 0.059979 0.455583 0.470613 0.03 Uiso 0.54 1 calc R U P A 1
C4 C 0.0131(4) 0.3686(4) 0.5499(4) 0.0286(12) Uani 0.54 1 d . . P A 1
H4A H -0.05111 0.371361 0.536232 0.034 Uiso 0.54 1 calc R U P A 1
C5 C 0.0640(4) 0.3171(3) 0.6109(4) 0.0316(13) Uani 0.54 1 d . . P A 1
H5A H 0.039652 0.280333 0.645934 0.038 Uiso 0.54 1 calc R U P A 1
C6 C 0.1570(4) 0.3299(4) 0.6106(4) 0.0266(12) Uani 0.54 1 d . . P A 1
H6A H 0.205971 0.302574 0.644467 0.032 Uiso 0.54 1 calc R U P A 1
C7 C 0.1660(4) 0.2536(4) 0.4020(5) 0.0291(14) Uani 0.54 1 d . . P A 1
H7A H 0.225679 0.268255 0.395924 0.035 Uiso 0.54 1 calc R U P A 1
C8 C 0.1426(5) 0.1945(4) 0.4574(5) 0.0384(18) Uani 0.54 1 d . . P A 1
H8A H 0.184046 0.162871 0.495345 0.046 Uiso 0.54 1 calc R U P A 1
C9 C 0.0499(6) 0.1908(4) 0.4469(6) 0.044(2) Uani 0.54 1 d . . P A 1
H9A H 0.016582 0.156324 0.477005 0.053 Uiso 0.54 1 calc R U P A 1
C10 C 0.0126(5) 0.2453(5) 0.3854(5) 0.0364(16) Uani 0.54 1 d . . P A 1
H10A H -0.050125 0.253702 0.365123 0.044 Uiso 0.54 1 calc R U P A 1
C11 C 0.0856(5) 0.2866(4) 0.3578(5) 0.0350(16) Uani 0.54 1 d . . P A 1
H11A H 0.080416 0.328343 0.317248 0.042 Uiso 0.54 1 calc R U P A 1
Fe1B Fe 0.08192(13) 0.31068(11) 0.45524(10) 0.0279(3) Uani 0.46 1 d . . P A 2
O1B O 0.2379(5) 0.4969(4) 0.4665(4) 0.0177(17) Uiso 0.46 1 d . . P A 2
O2B O 0.3129(10) 0.3905(9) 0.5328(8) 0.022(2) Uiso 0.46 1 d . . P A 2
C1B C 0.2407(6) 0.4332(6) 0.5063(5) 0.0124(19) Uiso 0.46 1 d . . P A 2
C2B C 0.1506(6) 0.4015(5) 0.5216(5) 0.021(2) Uiso 0.46 1 d . . P A 2
C3B C 0.0637(5) 0.4269(4) 0.4755(5) 0.0267(18) Uiso 0.46 1 d . . P A 2
H3BA H 0.053408 0.465826 0.431693 0.032 Uiso 0.46 1 calc R U P A 2
C4B C -0.0033(5) 0.3833(4) 0.5071(5) 0.0316(17) Uiso 0.46 1 d . . P A 2
H4BA H -0.066851 0.388501 0.488565 0.038 Uiso 0.46 1 calc R U P A 2
C5B C 0.0400(6) 0.3301(5) 0.5720(6) 0.0307(19) Uiso 0.46 1 d . . P A 2
H5BA H 0.010598 0.294256 0.604096 0.037 Uiso 0.46 1 calc R U P A 2
C6B C 0.1352(6) 0.3406(5) 0.5795(5) 0.030(2) Uiso 0.46 1 d . . P A 2
H6BA H 0.180612 0.311996 0.616688 0.036 Uiso 0.46 1 calc R U P A 2
C7B C 0.1596(7) 0.2700(6) 0.3706(6) 0.034(3) Uiso 0.46 1 d . . P A 2
H7BA H 0.217589 0.288837 0.364138 0.041 Uiso 0.46 1 calc R U P A 2
C8B C 0.1441(7) 0.2104(7) 0.4271(6) 0.037(3) Uiso 0.46 1 d . . P A 2
H8BA H 0.188367 0.181819 0.465622 0.044 Uiso 0.46 1 calc R U P A 2
C9B C 0.0452(8) 0.2010(7) 0.4147(7) 0.037(3) Uiso 0.46 1 d . . P A 2
H9BA H 0.012994 0.164674 0.443652 0.045 Uiso 0.46 1 calc R U P A 2
C10B C 0.0070(7) 0.2564(6) 0.3514(6) 0.035(3) Uiso 0.46 1 d . . P A 2
H10B H -0.055864 0.263933 0.330705 0.042 Uiso 0.46 1 calc R U P A 2
C11B C 0.0767(6) 0.2978(6) 0.3247(6) 0.036(2) Uiso 0.46 1 d . . P A 2
H11B H 0.06965 0.338258 0.282542 0.043 Uiso 0.46 1 calc R U P A 2
Fe2 Fe 0.29031(3) 0.86088(2) 0.53237(3) 0.03287(11) Uani 1 1 d . . . . .
Cr1 Cr 0.33832(3) 0.54969(2) 0.43733(3) 0.02583(11) Uani 1 1 d . . . . .
O3 O 0.43770(12) 0.68122(10) 0.56551(13) 0.0288(4) Uani 1 1 d . . . . .
O4 O 0.30055(13) 0.64367(11) 0.49521(14) 0.0337(5) Uani 1 1 d . . . . .
O5 O 0.43312(13) 0.60825(10) 0.39403(12) 0.0294(4) Uani 1 1 d . . . . .
O6 O 0.36756(12) 0.45365(10) 0.38037(11) 0.0254(4) Uani 1 1 d . . . . .
O7 O 0.1100(4) 0.7128(3) 0.2573(3) 0.0521(14) Uani 0.56 1 d . . P A 1
H1 H 0.112405 0.733594 0.205053 0.063 Uiso 0.56 1 d R U P A 1
O7B O 0.1110(5) 0.7405(4) 0.2783(5) 0.0385(18) Uiso 0.44 1 d . . P A 2
H1B H 0.113328 0.752235 0.222754 0.046 Uiso 0.44 1 d R U P A 2
O8 O 0.61859(13) 0.71884(11) 0.59385(13) 0.0315(5) Uani 1 1 d . . . . .
O9 O 0.55657(14) 0.74485(11) 0.46157(14) 0.0364(5) Uani 1 1 d . . . . .
O10 O 0.61044(19) 0.83892(13) 0.54866(18) 0.0643(8) Uani 1 1 d . . . . .
O11 O 0.43175(11) 0.52029(10) 0.53593(11) 0.0218(4) Uani 1 1 d . . . . .
H2 H 0.415167 0.524844 0.588295 0.026 Uiso 1 1 d R U . . .
N1 N 0.2543(3) 0.5768(3) 0.3255(3) 0.0230(11) Uani 0.56 1 d . . P A 1
N1B N 0.2707(5) 0.5726(4) 0.3010(5) 0.0222(19) Uiso 0.44 1 d . . P A 2
N2 N 0.59537(17) 0.77007(14) 0.53442(19) 0.0385(6) Uani 1 1 d . . . . .
C12 C 0.35343(18) 0.68856(15) 0.54612(19) 0.0286(6) Uani 1 1 d . . . . .
C13 C 0.31041(18) 0.75344(15) 0.58575(18) 0.0278(6) Uani 1 1 d . . . . .
C14 C 0.35713(19) 0.81058(15) 0.64301(18) 0.0274(6) Uani 1 1 d . . . . .
H14A H 0.420552 0.812268 0.663689 0.033 Uiso 1 1 calc R U . . .
C15 C 0.2929(2) 0.86407(17) 0.66355(19) 0.0331(7) Uani 1 1 d . . . . .
H15A H 0.305457 0.908237 0.700387 0.04 Uiso 1 1 calc R U . . .
C16 C 0.2063(2) 0.84068(17) 0.6198(2) 0.0376(7) Uani 1 1 d . . . . .
H16A H 0.15079 0.866389 0.622473 0.045 Uiso 1 1 calc R U . . .
C17 C 0.21662(19) 0.77239(17) 0.5714(2) 0.0363(7) Uani 1 1 d . . . . .
H17A H 0.169459 0.744358 0.535844 0.044 Uiso 1 1 calc R U . . .
C18 C 0.3401(3) 0.8587(2) 0.4194(2) 0.0596(11) Uani 1 1 d . . . . .
H18A H 0.370134 0.816098 0.397847 0.071 Uiso 1 1 calc R U . . .
C19 C 0.3818(3) 0.9190(2) 0.4734(2) 0.0586(10) Uani 1 1 d . . . . .
H19A H 0.444754 0.924183 0.495074 0.07 Uiso 1 1 calc R U . . .
C20 C 0.3136(3) 0.9700(2) 0.4895(3) 0.0664(12) Uani 1 1 d . . . . .
H20A H 0.322697 1.016205 0.523468 0.08 Uiso 1 1 calc R U . . .
C21 C 0.2295(3) 0.9415(3) 0.4469(3) 0.0742(13) Uani 1 1 d . . . . .
H21A H 0.171922 0.964389 0.44762 0.089 Uiso 1 1 calc R U . . .
C22 C 0.2464(3) 0.8726(3) 0.4029(2) 0.0712(13) Uani 1 1 d . . . . .
H22A H 0.202058 0.84104 0.368239 0.085 Uiso 1 1 calc R U . . .
C23 C 0.4018(9) 0.6343(8) 0.3114(9) 0.040(3) Uani 0.56 1 d . . P A 1
H23A H 0.417095 0.595544 0.269397 0.049 Uiso 0.56 1 calc R U P A 1
H23B H 0.432625 0.683875 0.302016 0.049 Uiso 0.56 1 calc R U P A 1
C24 C 0.3002(3) 0.6474(3) 0.2948(3) 0.0294(11) Uani 0.56 1 d . . P A 1
H24A H 0.285532 0.694529 0.326271 0.035 Uiso 0.56 1 calc R U P A 1
H24B H 0.278265 0.655728 0.232058 0.035 Uiso 0.56 1 calc R U P A 1
C25 C 0.2878(4) 0.4361(3) 0.3172(3) 0.0276(11) Uani 0.56 1 d . . P A 1
H25A H 0.237332 0.421016 0.346852 0.033 Uiso 0.56 1 calc R U P A 1
H25B H 0.300181 0.39221 0.27994 0.033 Uiso 0.56 1 calc R U P A 1
C26 C 0.2624(6) 0.5095(5) 0.2621(5) 0.0341(17) Uani 0.56 1 d . . P A 1
H26A H 0.204152 0.501612 0.222174 0.041 Uiso 0.56 1 calc R U P A 1
H26B H 0.309708 0.521366 0.227176 0.041 Uiso 0.56 1 calc R U P A 1
C27 C 0.1001(4) 0.6320(3) 0.2557(4) 0.0389(13) Uani 0.56 1 d . . P A 1
H27A H 0.116445 0.611248 0.201604 0.047 Uiso 0.56 1 calc R U P A 1
H27B H 0.035934 0.618631 0.256039 0.047 Uiso 0.56 1 calc R U P A 1
C28 C 0.1597(3) 0.5940(3) 0.3335(3) 0.0289(11) Uani 0.56 1 d . . P A 1
H28A H 0.160678 0.628542 0.384299 0.035 Uiso 0.56 1 calc R U P A 1
H28B H 0.130713 0.54439 0.346147 0.035 Uiso 0.56 1 calc R U P A 1
C29 C 0.5848(5) 0.9457(4) 0.2778(5) 0.0479(17) Uiso 0.56 1 d . . P B 1
C30 C 0.5839(7) 0.8923(6) 0.3130(6) 0.066(3) Uiso 0.56 1 d . . P B 1
H30A H 0.531177 0.878474 0.33532 0.079 Uiso 0.56 1 calc R U P B 1
C31 C 0.6706(5) 0.8347(5) 0.3288(6) 0.0622(19) Uiso 0.56 1 d . . P B 1
H31A H 0.686442 0.801362 0.377612 0.075 Uiso 0.56 1 calc R U P B 1
C32 C 0.7192(5) 0.8408(4) 0.2605(4) 0.0521(16) Uiso 0.56 1 d . . P B 1
H32A H 0.765054 0.803893 0.254889 0.062 Uiso 0.56 1 calc R U P B 1
C33 C 0.7002(6) 0.8996(5) 0.2028(6) 0.053(2) Uiso 0.56 1 d . . P B 1
H33A H 0.7345 0.905358 0.157689 0.064 Uiso 0.56 1 calc R U P B 1
C34 C 0.6305(4) 0.9517(4) 0.2092(5) 0.0468(15) Uiso 0.56 1 d . . P B 1
H34A H 0.614599 0.991129 0.166606 0.056 Uiso 0.56 1 calc R U P B 1
C35 C 0.5133(5) 1.0054(5) 0.2901(5) 0.067(2) Uiso 0.56 1 d . . P B 1
H35A H 0.519932 1.051874 0.255334 0.101 Uiso 0.56 1 calc R U P B 1
H35B H 0.452967 0.982843 0.271497 0.101 Uiso 0.56 1 calc R U P B 1
H35C H 0.520864 1.019915 0.351477 0.101 Uiso 0.56 1 calc R U P B 1
C23B C 0.4089(12) 0.6517(9) 0.3141(12) 0.023(3) Uiso 0.44 1 d . . P A 2
H23C H 0.46341 0.66056 0.287781 0.028 Uiso 0.44 1 calc R U P A 2
H23D H 0.383635 0.703105 0.326045 0.028 Uiso 0.44 1 calc R U P A 2
C24B C 0.3391(5) 0.6054(4) 0.2520(5) 0.0357(15) Uiso 0.44 1 d . . P A 2
H24C H 0.30877 0.639853 0.204951 0.043 Uiso 0.44 1 calc R U P A 2
H24D H 0.369134 0.562528 0.225603 0.043 Uiso 0.44 1 calc R U P A 2
C25B C 0.3256(5) 0.4367(4) 0.2937(5) 0.0284(17) Uiso 0.44 1 d . . P A 2
H25C H 0.304837 0.381754 0.288649 0.034 Uiso 0.44 1 calc R U P A 2
H25D H 0.368703 0.445135 0.2534 0.034 Uiso 0.44 1 calc R U P A 2
C26B C 0.2458(7) 0.4920(6) 0.2728(7) 0.025(3) Uiso 0.44 1 d . . P A 2
H26C H 0.223197 0.491604 0.209477 0.031 Uiso 0.44 1 calc R U P A 2
H26D H 0.196273 0.473601 0.301964 0.031 Uiso 0.44 1 calc R U P A 2
C27B C 0.1970(5) 0.7059(4) 0.3007(5) 0.0408(17) Uiso 0.44 1 d . . P A 2
H27C H 0.222687 0.716941 0.362132 0.049 Uiso 0.44 1 calc R U P A 2
H27D H 0.238598 0.727194 0.26397 0.049 Uiso 0.44 1 calc R U P A 2
C28B C 0.1852(5) 0.6182(4) 0.2864(5) 0.0362(16) Uiso 0.44 1 d . . P A 2
H28C H 0.145591 0.598141 0.325722 0.043 Uiso 0.44 1 calc R U P A 2
H28D H 0.153746 0.609178 0.226164 0.043 Uiso 0.44 1 calc R U P A 2
C29B C 0.5441(8) 0.9547(6) 0.2686(7) 0.063(3) Uiso 0.44 1 d . . P C 2
H29A H 0.489603 0.974252 0.28356 0.076 Uiso 0.44 1 calc R U P C 2
C30B C 0.6065(6) 0.8848(5) 0.3356(7) 0.040(2) Uiso 0.44 1 d . . P C 2
H30B H 0.609232 0.87272 0.395165 0.048 Uiso 0.44 1 calc R U P C 2
C31B C 0.6485(7) 0.8543(6) 0.2760(7) 0.060(2) Uiso 0.44 1 d . . P C 2
C32B C 0.6723(9) 0.8833(8) 0.1977(9) 0.074(4) Uiso 0.44 1 d . . P C 2
H32B H 0.716451 0.856728 0.172025 0.089 Uiso 0.44 1 calc R U P C 2
C33B C 0.6347(6) 0.9448(5) 0.1620(7) 0.053(2) Uiso 0.44 1 d . . P C 2
H33B H 0.651326 0.965026 0.11057 0.064 Uiso 0.44 1 calc R U P C 2
C34B C 0.5703(6) 0.9806(5) 0.1991(6) 0.055(2) Uiso 0.44 1 d . . P C 2
H34B H 0.543089 1.02684 0.172952 0.066 Uiso 0.44 1 calc R U P C 2
C35B C 0.6912(9) 0.7772(8) 0.3147(9) 0.104(4) Uiso 0.44 1 d . . P C 2
H35D H 0.723485 0.752047 0.272923 0.156 Uiso 0.44 1 calc R U P C 2
H35E H 0.733849 0.788363 0.368284 0.156 Uiso 0.44 1 calc R U P C 2
H35F H 0.643477 0.742398 0.327504 0.156 Uiso 0.44 1 calc R U P C 2
O12 O 0.5978(3) 0.4465(3) 0.2978(3) 0.0419(13) Uiso 0.56 1 d . . P D 1
C36 C 0.5594(5) 0.3790(4) 0.2482(5) 0.0545(17) Uiso 0.56 1 d . . P D 1
H36A H 0.509492 0.356304 0.273933 0.065 Uiso 0.56 1 calc R U P D 1
H36B H 0.606136 0.338467 0.246985 0.065 Uiso 0.56 1 calc R U P D 1
C37 C 0.5227(6) 0.4103(5) 0.1538(5) 0.065(2) Uiso 0.56 1 d . . P D 1
H37A H 0.547608 0.378366 0.110856 0.078 Uiso 0.56 1 calc R U P D 1
H37B H 0.45586 0.406152 0.141036 0.078 Uiso 0.56 1 calc R U P D 1
C38 C 0.5495(6) 0.4906(5) 0.1477(5) 0.071(2) Uiso 0.56 1 d . . P D 1
H38A H 0.589186 0.496068 0.103869 0.085 Uiso 0.56 1 calc R U P D 1
H38B H 0.495457 0.523965 0.130277 0.085 Uiso 0.56 1 calc R U P D 1
C39 C 0.5971(6) 0.5136(5) 0.2315(6) 0.043(2) Uiso 0.56 1 d . . P D 1
H39A H 0.567508 0.560086 0.251676 0.052 Uiso 0.56 1 calc R U P D 1
H39B H 0.660108 0.527835 0.227289 0.052 Uiso 0.56 1 calc R U P D 1
O12B O 0.5729(4) 0.4612(3) 0.2885(4) 0.0342(15) Uiso 0.44 1 d . . P E 2
C36B C 0.5184(5) 0.4044(4) 0.2437(5) 0.0359(16) Uiso 0.44 1 d . . P E 2
H36C H 0.454063 0.42082 0.232671 0.043 Uiso 0.44 1 calc R U P E 2
H36D H 0.523972 0.354419 0.275905 0.043 Uiso 0.44 1 calc R U P E 2
C37B C 0.5574(7) 0.3970(6) 0.1543(6) 0.048(2) Uiso 0.44 1 d . . P E 2
H37C H 0.599103 0.351988 0.156004 0.058 Uiso 0.44 1 calc R U P E 2
H37D H 0.507747 0.3913 0.103924 0.058 Uiso 0.44 1 calc R U P E 2
C38B C 0.6048(7) 0.4702(5) 0.1511(6) 0.059(2) Uiso 0.44 1 d . . P E 2
H38C H 0.56923 0.505465 0.107942 0.07 Uiso 0.44 1 calc R U P E 2
H38D H 0.664338 0.460901 0.133848 0.07 Uiso 0.44 1 calc R U P E 2
C39B C 0.6181(9) 0.5076(7) 0.2421(8) 0.053(4) Uiso 0.44 1 d . . P E 2
H39C H 0.683089 0.509719 0.268184 0.064 Uiso 0.44 1 calc R U P E 2
H39D H 0.593113 0.561228 0.238967 0.064 Uiso 0.44 1 calc R U P E 2

loop_
_atom_site_aniso_label
_atom_site_aniso_U_11
_atom_site_aniso_U_22
_atom_site_aniso_U_33
_atom_site_aniso_U_23
_atom_site_aniso_U_13
_atom_site_aniso_U_12
Y1 0.01846(12) 0.01670(12) 0.02652(14) 0.00073(10) 0.00146(9) -0.00096(9)
Fe1 0.0229(6) 0.0285(6) 0.0287(8) -0.0065(6) 0.0047(6) -0.0041(4)
O1 0.022(2) 0.021(3) 0.023(3) 0.008(2) 0.003(2) 0.0002(14)
O2 0.032(4) 0.033(3) 0.022(4) 0.006(3) 0.008(3) -0.003(2)
C1 0.039(4) 0.017(3) 0.011(3) 0.006(2) -0.001(3) -0.004(2)
C2 0.022(3) 0.022(3) 0.023(3) -0.004(3) 0.001(3) 0.002(2)
C3 0.024(3) 0.027(3) 0.024(3) -0.002(2) 0.004(2) 0.003(2)
C4 0.020(3) 0.037(3) 0.030(4) -0.003(3) 0.007(2) -0.001(2)
C5 0.033(3) 0.034(3) 0.029(3) -0.006(3) 0.011(3) -0.008(2)
C6 0.028(3) 0.028(3) 0.024(3) -0.003(3) 0.005(3) -0.007(2)
C7 0.023(3) 0.037(4) 0.029(4) -0.006(3) 0.009(3) 0.001(3)
C8 0.062(5) 0.024(4) 0.030(4) -0.006(3) 0.011(3) 0.006(3)
C9 0.068(6) 0.033(4) 0.035(5) -0.012(3) 0.017(4) -0.027(3)
C10 0.024(3) 0.053(5) 0.032(4) -0.013(4) 0.003(3) -0.011(3)
C11 0.043(4) 0.032(3) 0.030(4) -0.003(3) 0.005(3) 0.005(3)
Fe1B 0.0196(6) 0.0251(7) 0.0393(10) -0.0088(7) 0.0062(8) -0.0021(5)
Fe2 0.0389(3) 0.0254(2) 0.0316(2) -0.00216(17) -0.00120(19) 0.00595(17)
Cr1 0.0194(2) 0.0182(2) 0.0369(3) -0.00296(18) -0.00324(18) 0.00098(16)
O3 0.0211(10) 0.0237(10) 0.0399(12) -0.0043(8) 0.0006(8) 0.0001(7)
O4 0.0239(10) 0.0238(10) 0.0499(13) -0.0109(9) -0.0032(9) 0.0030(8)
O5 0.0289(10) 0.0231(10) 0.0325(11) 0.0068(8) -0.0046(8) -0.0028(8)
O6 0.0281(10) 0.0217(10) 0.0244(10) -0.0020(8) -0.0010(8) -0.0005(7)
O7 0.065(3) 0.048(3) 0.037(3) 0.008(3) -0.009(2) 0.018(3)
O8 0.0262(10) 0.0233(10) 0.0433(12) -0.0025(9) 0.0009(9) 0.0002(8)
O9 0.0400(12) 0.0246(10) 0.0427(13) 0.0053(9) 0.0026(10) -0.0036(9)
O10 0.083(2) 0.0199(12) 0.083(2) -0.0039(12) -0.0042(15) -0.0115(12)
O11 0.0207(9) 0.0204(9) 0.0246(10) -0.0016(7) 0.0049(7) -0.0017(7)
N1 0.023(3) 0.026(2) 0.020(3) -0.001(2) 0.006(2) 0.0052(18)
N2 0.0355(14) 0.0231(13) 0.0554(18) -0.0024(12) 0.0041(13) -0.0050(11)
C12 0.0238(14) 0.0210(14) 0.0393(17) -0.0005(12) 0.0013(12) -0.0001(10)
C13 0.0249(14) 0.0206(13) 0.0365(17) -0.0025(11) 0.0012(12) 0.0009(10)
C14 0.0259(14) 0.0242(14) 0.0308(15) -0.0001(11) 0.0011(12) 0.0001(11)
C15 0.0370(17) 0.0292(15) 0.0329(17) -0.0072(13) 0.0056(13) 0.0007(12)
C16 0.0300(16) 0.0311(16) 0.052(2) -0.0100(14) 0.0066(14) 0.0067(12)
C17 0.0232(14) 0.0290(16) 0.054(2) -0.0102(14) 0.0000(14) 0.0008(12)
C18 0.082(3) 0.059(3) 0.039(2) 0.0020(18) 0.015(2) 0.004(2)
C19 0.077(3) 0.046(2) 0.054(2) 0.0192(19) 0.018(2) -0.004(2)
C20 0.109(4) 0.035(2) 0.057(3) 0.0166(18) 0.019(3) 0.008(2)
C21 0.087(3) 0.078(3) 0.055(3) 0.028(2) 0.005(2) 0.036(3)
C22 0.084(3) 0.090(3) 0.033(2) 0.007(2) -0.007(2) 0.012(3)
C23 0.036(4) 0.050(8) 0.034(4) 0.008(5) 0.002(3) -0.007(5)
C24 0.029(3) 0.033(3) 0.024(3) 0.012(2) 0.001(2) 0.003(2)
C25 0.025(3) 0.029(3) 0.026(3) -0.005(2) -0.002(2) 0.000(2)
C26 0.029(4) 0.047(5) 0.025(4) 0.004(3) -0.001(3) 0.001(3)
C27 0.029(3) 0.050(4) 0.035(3) 0.008(3) -0.002(2) 0.009(2)
C28 0.017(2) 0.043(3) 0.026(3) 0.010(2) 0.003(2) 0.007(2)

loop_
_atom_type_symbol
_atom_type_description
_atom_type_scat_dispersion_real
_atom_type_scat_dispersion_imag
_atom_type_scat_source
C C 0.0033 0.0016 'International Tables Vol C Tables 4.2.6.8 and 6.1.1.4'
H H 0 0 'International Tables Vol C Tables 4.2.6.8 and 6.1.1.4'
N N 0.0061 0.0033 'International Tables Vol C Tables 4.2.6.8 and 6.1.1.4'
O O 0.0106 0.006 'International Tables Vol C Tables 4.2.6.8 and 6.1.1.4'
Cr Cr 0.3209 0.6236 'International Tables Vol C Tables 4.2.6.8 and 6.1.1.4'
Fe Fe 0.3463 0.8444 'International Tables Vol C Tables 4.2.6.8 and 6.1.1.4'
Y Y -2.7962 3.5667 'International Tables Vol C Tables 4.2.6.8 and 6.1.1.4'

loop_
_geom_angle_atom_site_label_1
_geom_angle_atom_site_label_2
_geom_angle_atom_site_label_3
_geom_angle
_geom_angle_site_symmetry_1
_geom_angle_site_symmetry_3
_geom_angle_publ_flag
O5 Y1 O6 150.11(6) . 3_666 ?
O5 Y1 O2B 111.8(3) . 3_666 ?
O6 Y1 O2B 77.6(3) 3_666 3_666 ?
O5 Y1 O3 80.44(7) . . ?
O6 Y1 O3 107.70(7) 3_666 . ?
O2B Y1 O3 146.5(4) 3_666 . ?
O5 Y1 O2 105.8(3) . 3_666 ?
O6 Y1 O2 83.9(3) 3_666 3_666 ?
O3 Y1 O2 145.6(3) . 3_666 ?
O5 Y1 O11 83.27(6) . 3_666 ?
O6 Y1 O11 71.74(6) 3_666 3_666 ?
O2B Y1 O11 74.6(4) 3_666 3_666 ?
O3 Y1 O11 138.82(6) . 3_666 ?
O2 Y1 O11 75.4(3) 3_666 3_666 ?
O5 Y1 O11 71.06(6) . . ?
O6 Y1 O11 83.78(6) 3_666 . ?
O2B Y1 O11 140.3(4) 3_666 . ?
O3 Y1 O11 72.64(6) . . ?
O2 Y1 O11 141.7(3) 3_666 . ?
O11 Y1 O11 66.33(7) 3_666 . ?
O5 Y1 O8 130.17(6) . . ?
O6 Y1 O8 78.71(6) 3_666 . ?
O2B Y1 O8 79.0(4) 3_666 . ?
O3 Y1 O8 70.15(6) . . ?
O2 Y1 O8 81.1(3) 3_666 . ?
O11 Y1 O8 143.73(6) 3_666 . ?
O11 Y1 O8 131.21(6) . . ?
O5 Y1 O9 81.16(7) . . ?
O6 Y1 O9 128.69(7) 3_666 . ?
O2B Y1 O9 78.5(4) 3_666 . ?
O3 Y1 O9 72.66(7) . . ?
O2 Y1 O9 75.0(3) 3_666 . ?
O11 Y1 O9 141.07(7) 3_666 . ?
O11 Y1 O9 138.37(6) . . ?
O8 Y1 O9 52.42(7) . . ?
O5 Y1 Cr1 119.63(5) . 3_666 ?
O6 Y1 Cr1 36.07(5) 3_666 3_666 ?
O3 Y1 Cr1 135.80(5) . 3_666 ?
O2 Y1 Cr1 71.1(3) 3_666 3_666 ?
O11 Y1 Cr1 36.59(4) 3_666 3_666 ?
O11 Y1 Cr1 77.70(4) . 3_666 ?
O8 Y1 Cr1 109.40(5) . 3_666 ?
O9 Y1 Cr1 143.90(5) . 3_666 ?
O5 Y1 Cr1 35.65(5) . . ?
O6 Y1 Cr1 119.94(5) 3_666 . ?
O2B Y1 Cr1 139.7(3) 3_666 . ?
O3 Y1 Cr1 67.27(4) . . ?
O2 Y1 Cr1 135.3(3) 3_666 . ?
O11 Y1 Cr1 77.55(4) 3_666 . ?
O11 Y1 Cr1 36.36(4) . . ?
O8 Y1 Cr1 136.98(5) . . ?
O9 Y1 Cr1 107.56(5) . . ?
Cr1 Y1 Cr1 105.062(11) 3_666 . ?
O5 Y1 Y1 74.68(5) . 3_666 ?
O6 Y1 Y1 75.43(5) 3_666 3_666 ?
O3 Y1 Y1 105.62(5) . 3_666 ?
O2 Y1 Y1 108.6(3) 3_666 3_666 ?
O11 Y1 Y1 33.28(4) 3_666 3_666 ?
O11 Y1 Y1 33.05(4) . 3_666 ?
O8 Y1 Y1 151.02(5) . 3_666 ?
O9 Y1 Y1 155.66(5) . 3_666 ?
Cr1 Y1 Y1 52.720(9) 3_666 3_666 ?
Cr1 Y1 Y1 52.342(9) . 3_666 ?
C2 Fe1 C8 127.8(3) . . ?
C2 Fe1 C7 108.8(3) . . ?
C8 Fe1 C7 40.7(3) . . ?
C2 Fe1 C6 40.4(3) . . ?
C8 Fe1 C6 108.9(3) . . ?
C7 Fe1 C6 120.4(3) . . ?
C2 Fe1 C9 164.2(3) . . ?
C8 Fe1 C9 39.3(3) . . ?
C7 Fe1 C9 67.3(3) . . ?
C6 Fe1 C9 127.1(3) . . ?
C2 Fe1 C4 68.6(2) . . ?
C8 Fe1 C4 153.1(3) . . ?
C7 Fe1 C4 164.1(3) . . ?
C6 Fe1 C4 68.4(3) . . ?
C9 Fe1 C4 119.6(3) . . ?
C2 Fe1 C11 119.9(3) . . ?
C8 Fe1 C11 67.8(3) . . ?
C7 Fe1 C11 40.0(3) . . ?
C6 Fe1 C11 154.1(3) . . ?
C9 Fe1 C11 67.7(3) . . ?
C4 Fe1 C11 126.5(3) . . ?
C2 Fe1 C3 41.3(2) . . ?
C8 Fe1 C3 165.3(3) . . ?
C7 Fe1 C3 126.9(3) . . ?
C6 Fe1 C3 68.9(3) . . ?
C9 Fe1 C3 153.4(3) . . ?
C4 Fe1 C3 40.8(2) . . ?
C11 Fe1 C3 107.5(3) . . ?
C2 Fe1 C5 67.8(2) . . ?
C8 Fe1 C5 120.0(3) . . ?
C7 Fe1 C5 154.5(3) . . ?
C6 Fe1 C5 40.3(2) . . ?
C9 Fe1 C5 108.7(3) . . ?
C4 Fe1 C5 40.5(3) . . ?
C11 Fe1 C5 164.1(3) . . ?
C3 Fe1 C5 68.3(2) . . ?
C2 Fe1 C10 154.9(3) . . ?
C8 Fe1 C10 66.5(3) . . ?
C7 Fe1 C10 67.2(3) . . ?
C6 Fe1 C10 163.5(3) . . ?
C9 Fe1 C10 39.4(3) . . ?
C4 Fe1 C10 108.1(3) . . ?
C11 Fe1 C10 40.8(3) . . ?
C3 Fe1 C10 119.8(3) . . ?
C5 Fe1 C10 126.8(3) . . ?
C1 O1 Cr1 127.7(5) . . ?
C1 O2 Y1 130.9(8) . 3_666 ?
O2 C1 O1 124.9(9) . . ?
O2 C1 C2 121.3(8) . . ?
O1 C1 C2 113.6(7) . . ?
C6 C2 C3 108.9(5) . . ?
C6 C2 C1 125.9(6) . . ?
C3 C2 C1 125.2(6) . . ?
C6 C2 Fe1 70.2(4) . . ?
C3 C2 Fe1 70.1(3) . . ?
C1 C2 Fe1 123.4(4) . . ?
C4 C3 C2 106.5(6) . . ?
C4 C3 Fe1 69.5(3) . . ?
C2 C3 Fe1 68.6(3) . . ?
C4 C3 H3A 126.8 . . ?
C2 C3 H3A 126.8 . . ?
Fe1 C3 H3A 126.7 . . ?
C5 C4 C3 108.2(5) . . ?
C5 C4 Fe1 70.3(4) . . ?
C3 C4 Fe1 69.7(3) . . ?
C5 C4 H4A 125.9 . . ?
C3 C4 H4A 125.9 . . ?
Fe1 C4 H4A 125.7 . . ?
C6 C5 C4 108.4(5) . . ?
C6 C5 Fe1 69.1(4) . . ?
C4 C5 Fe1 69.2(4) . . ?
C6 C5 H5A 125.8 . . ?
C4 C5 H5A 125.8 . . ?
Fe1 C5 H5A 127.4 . . ?
C2 C6 C5 108.0(6) . . ?
C2 C6 Fe1 69.4(4) . . ?
C5 C6 Fe1 70.5(4) . . ?
C2 C6 H6A 126 . . ?
C5 C6 H6A 126 . . ?
Fe1 C6 H6A 125.7 . . ?
C11 C7 C8 107.8(6) . . ?
C11 C7 Fe1 70.2(4) . . ?
C8 C7 Fe1 69.4(4) . . ?
C11 C7 H7A 126.1 . . ?
C8 C7 H7A 126.1 . . ?
Fe1 C7 H7A 125.8 . . ?
C9 C8 C7 108.4(7) . . ?
C9 C8 Fe1 70.7(4) . . ?
C7 C8 Fe1 69.9(4) . . ?
C9 C8 H8A 125.8 . . ?
C7 C8 H8A 125.8 . . ?
Fe1 C8 H8A 125.2 . . ?
C8 C9 C10 109.1(7) . . ?
C8 C9 Fe1 69.9(4) . . ?
C10 C9 Fe1 71.2(4) . . ?
C8 C9 H9A 125.4 . . ?
C10 C9 H9A 125.4 . . ?
Fe1 C9 H9A 125 . . ?
C9 C10 C11 107.8(7) . . ?
C9 C10 Fe1 69.4(4) . . ?
C11 C10 Fe1 68.9(4) . . ?
C9 C10 H10A 126.1 . . ?
C11 C10 H10A 126.1 . . ?
Fe1 C10 H10A 127.2 . . ?
C7 C11 C10 106.8(7) . . ?
C7 C11 Fe1 69.7(4) . . ?
C10 C11 Fe1 70.4(4) . . ?
C7 C11 H11A 126.6 . . ?
C10 C11 H11A 126.6 . . ?
Fe1 C11 H11A 124.9 . . ?
C9B Fe1B C10B 40.9(4) . . ?
C9B Fe1B C6B 124.8(4) . . ?
C10B Fe1B C6B 161.7(4) . . ?
C9B Fe1B C7B 68.5(4) . . ?
C10B Fe1B C7B 67.8(4) . . ?
C6B Fe1B C7B 122.4(4) . . ?
C9B Fe1B C8B 42.4(4) . . ?
C10B Fe1B C8B 69.6(4) . . ?
C6B Fe1B C8B 107.5(4) . . ?
C7B Fe1B C8B 40.1(3) . . ?
C9B Fe1B C3B 156.2(4) . . ?
C10B Fe1B C3B 120.0(4) . . ?
C6B Fe1B C3B 69.3(3) . . ?
C7B Fe1B C3B 122.9(4) . . ?
C8B Fe1B C3B 159.0(4) . . ?
C9B Fe1B C11B 68.1(4) . . ?
C10B Fe1B C11B 39.8(4) . . ?
C6B Fe1B C11B 157.4(4) . . ?
C7B Fe1B C11B 40.3(4) . . ?
C8B Fe1B C11B 68.4(4) . . ?
C3B Fe1B C11B 106.1(3) . . ?
C9B Fe1B C2B 161.5(4) . . ?
C10B Fe1B C2B 155.9(3) . . ?
C6B Fe1B C2B 41.0(3) . . ?
C7B Fe1B C2B 107.2(4) . . ?
C8B Fe1B C2B 122.8(4) . . ?
C3B Fe1B C2B 41.3(3) . . ?
C11B Fe1B C2B 121.1(4) . . ?
C9B Fe1B C4B 122.1(4) . . ?
C10B Fe1B C4B 107.4(4) . . ?
C6B Fe1B C4B 68.6(3) . . ?
C7B Fe1B C4B 159.0(3) . . ?
C8B Fe1B C4B 159.5(4) . . ?
C3B Fe1B C4B 40.3(3) . . ?
C11B Fe1B C4B 123.0(4) . . ?
C2B Fe1B C4B 68.4(3) . . ?
C9B Fe1B C5B 108.5(4) . . ?
C10B Fe1B C5B 124.8(4) . . ?
C6B Fe1B C5B 40.6(3) . . ?
C7B Fe1B C5B 158.6(4) . . ?
C8B Fe1B C5B 123.3(4) . . ?
C3B Fe1B C5B 68.6(3) . . ?
C11B Fe1B C5B 160.1(4) . . ?
C2B Fe1B C5B 68.4(3) . . ?
C4B Fe1B C5B 40.8(3) . . ?
C1B O1B Cr1 125.4(6) . . ?
O1B C1B O2B 126.7(10) . . ?
O1B C1B C2B 116.0(7) . . ?
O2B C1B C2B 117.3(10) . . ?
C6B C2B C3B 107.8(7) . . ?
C6B C2B C1B 127.7(7) . . ?
C3B C2B C1B 124.5(7) . . ?
C6B C2B Fe1B 69.2(5) . . ?
C3B C2B Fe1B 69.2(4) . . ?
C1B C2B Fe1B 125.2(6) . . ?
C4B C3B C2B 107.6(7) . . ?
C4B C3B Fe1B 70.3(4) . . ?
C2B C3B Fe1B 69.5(4) . . ?
C4B C3B H3BA 126.2 . . ?
C2B C3B H3BA 126.2 . . ?
Fe1B C3B H3BA 125.6 . . ?
C3B C4B C5B 108.8(7) . . ?
C3B C4B Fe1B 69.4(4) . . ?
C5B C4B Fe1B 70.0(4) . . ?
C3B C4B H4BA 125.6 . . ?
C5B C4B H4BA 125.6 . . ?
Fe1B C4B H4BA 126.6 . . ?
C6B C5B C4B 107.6(7) . . ?
C6B C5B Fe1B 68.7(5) . . ?
C4B C5B Fe1B 69.2(5) . . ?
C6B C5B H5BA 126.2 . . ?
C4B C5B H5BA 126.2 . . ?
Fe1B C5B H5BA 127.5 . . ?
C5B C6B C2B 108.2(7) . . ?
C5B C6B Fe1B 70.7(5) . . ?
C2B C6B Fe1B 69.9(5) . . ?
C5B C6B H6BA 125.9 . . ?
C2B C6B H6BA 125.9 . . ?
Fe1B C6B H6BA 125.1 . . ?
C8B C7B C11B 110.0(9) . . ?
C8B C7B Fe1B 70.1(6) . . ?
C11B C7B Fe1B 70.1(6) . . ?
C8B C7B H7BA 125 . . ?
C11B C7B H7BA 125 . . ?
Fe1B C7B H7BA 126.3 . . ?
C7B C8B C9B 105.8(9) . . ?
C7B C8B Fe1B 69.8(6) . . ?
C9B C8B Fe1B 68.4(6) . . ?
C7B C8B H8BA 127.1 . . ?
C9B C8B H8BA 127.1 . . ?
Fe1B C8B H8BA 126.3 . . ?
C10B C9B C8B 107.0(9) . . ?
C10B C9B Fe1B 69.7(6) . . ?
C8B C9B Fe1B 69.2(6) . . ?
C10B C9B H9BA 126.5 . . ?
C8B C9B H9BA 126.5 . . ?
Fe1B C9B H9BA 126.2 . . ?
C11B C10B C9B 108.6(9) . . ?
C11B C10B Fe1B 70.5(6) . . ?
C9B C10B Fe1B 69.4(6) . . ?
C11B C10B H10B 125.7 . . ?
C9B C10B H10B 125.7 . . ?
Fe1B C10B H10B 125.9 . . ?
C10B C11B C7B 108.6(8) . . ?
C10B C11B Fe1B 69.6(5) . . ?
C7B C11B Fe1B 69.6(5) . . ?
C10B C11B H11B 125.7 . . ?
C7B C11B H11B 125.7 . . ?
Fe1B C11B H11B 126.7 . . ?
C13 Fe2 C21 155.65(18) . . ?
C13 Fe2 C22 120.12(16) . . ?
C21 Fe2 C22 40.78(18) . . ?
C13 Fe2 C17 41.09(11) . . ?
C21 Fe2 C17 120.11(18) . . ?
C22 Fe2 C17 106.04(17) . . ?
C13 Fe2 C14 41.15(10) . . ?
C21 Fe2 C14 161.61(17) . . ?
C22 Fe2 C14 156.62(16) . . ?
C17 Fe2 C14 68.93(12) . . ?
C13 Fe2 C20 161.75(16) . . ?
C21 Fe2 C20 40.53(18) . . ?
C22 Fe2 C20 67.92(19) . . ?
C17 Fe2 C20 156.55(16) . . ?
C14 Fe2 C20 125.59(16) . . ?
C13 Fe2 C18 106.95(14) . . ?
C21 Fe2 C18 68.29(18) . . ?
C22 Fe2 C18 40.37(17) . . ?
C17 Fe2 C18 123.31(15) . . ?
C14 Fe2 C18 122.07(15) . . ?
C20 Fe2 C18 67.68(17) . . ?
C13 Fe2 C19 124.58(14) . . ?
C21 Fe2 C19 68.24(19) . . ?
C22 Fe2 C19 68.03(19) . . ?
C17 Fe2 C19 160.69(14) . . ?
C14 Fe2 C19 108.78(14) . . ?
C20 Fe2 C19 40.15(16) . . ?
C18 Fe2 C19 40.44(16) . . ?
C13 Fe2 C16 68.53(12) . . ?
C21 Fe2 C16 107.38(17) . . ?
C22 Fe2 C16 123.77(17) . . ?
C17 Fe2 C16 40.65(12) . . ?
C14 Fe2 C16 68.12(12) . . ?
C20 Fe2 C16 122.51(15) . . ?
C18 Fe2 C16 160.11(15) . . ?
C19 Fe2 C16 157.85(15) . . ?
C13 Fe2 C15 68.56(12) . . ?
C21 Fe2 C15 124.85(16) . . ?
C22 Fe2 C15 160.94(16) . . ?
C17 Fe2 C15 68.49(12) . . ?
C14 Fe2 C15 40.32(11) . . ?
C20 Fe2 C15 109.41(15) . . ?
C18 Fe2 C15 157.80(15) . . ?
C19 Fe2 C15 122.99(15) . . ?
C16 Fe2 C15 40.41(12) . . ?
O1B Cr1 O5 173.06(19) . . ?
O1B Cr1 O6 87.7(2) . . ?
O5 Cr1 O6 92.16(8) . . ?
O1B Cr1 O11 100.23(19) . . ?
O5 Cr1 O11 86.69(7) . . ?
O6 Cr1 O11 87.53(7) . . ?
O1B Cr1 O4 88.4(2) . . ?
O5 Cr1 O4 91.51(8) . . ?
O6 Cr1 O4 176.09(8) . . ?
O11 Cr1 O4 94.05(8) . . ?
O5 Cr1 N1 87.82(16) . . ?
O6 Cr1 N1 87.34(15) . . ?
O11 Cr1 N1 172.34(17) . . ?
O4 Cr1 N1 91.43(15) . . ?
O5 Cr1 O1 176.58(16) . . ?
O6 Cr1 O1 89.47(16) . . ?
O11 Cr1 O1 90.38(16) . . ?
O4 Cr1 O1 86.94(16) . . ?
N1 Cr1 O1 95.3(2) . . ?
O1B Cr1 N1B 93.9(3) . . ?
O5 Cr1 N1B 79.27(19) . . ?
O6 Cr1 N1B 79.2(2) . . ?
O11 Cr1 N1B 160.18(18) . . ?
O4 Cr1 N1B 100.2(2) . . ?
O5 Cr1 Y1 97.49(6) . 3_666 ?
O6 Cr1 Y1 42.66(5) . 3_666 ?
O11 Cr1 Y1 46.08(5) . 3_666 ?
O4 Cr1 Y1 137.99(6) . 3_666 ?
N1 Cr1 Y1 129.68(14) . 3_666 ?
O1 Cr1 Y1 81.70(14) . 3_666 ?
O1B Cr1 Y1 145.03(18) . . ?
O5 Cr1 Y1 41.81(5) . . ?
O6 Cr1 Y1 98.14(5) . . ?
O11 Cr1 Y1 46.13(5) . . ?
O4 Cr1 Y1 85.51(6) . . ?
N1 Cr1 Y1 129.25(15) . . ?
O1 Cr1 Y1 134.94(15) . . ?
N1B Cr1 Y1 121.06(19) . . ?
Y1 Cr1 Y1 74.938(11) 3_666 . ?
O5 Cr1 Cr1 67.12(5) . 3_666 ?
O6 Cr1 Cr1 68.12(5) . 3_666 ?
O11 Cr1 Cr1 29.13(5) . 3_666 ?
O4 Cr1 Cr1 114.68(6) . 3_666 ?
N1 Cr1 Cr1 143.21(16) . 3_666 ?
O1 Cr1 Cr1 110.82(15) . 3_666 ?
Y1 Cr1 Cr1 37.580(7) 3_666 3_666 ?
Y1 Cr1 Cr1 37.358(7) . 3_666 ?
C12 O3 Y1 134.34(18) . . ?
C12 O4 Cr1 125.37(18) . . ?
C23 O5 Cr1 110.2(5) . . ?
C23B O5 Cr1 118.5(7) . . ?
C23 O5 Y1 147.1(5) . . ?
C23B O5 Y1 136.8(6) . . ?
Cr1 O5 Y1 102.55(8) . . ?
C25B O6 Cr1 120.7(3) . . ?
C25 O6 Cr1 105.2(2) . . ?
C25 O6 Y1 136.5(2) . 3_666 ?
Cr1 O6 Y1 101.27(8) . 3_666 ?
C27 O7 H1 113.5 . . ?
C27B O7B H1B 98.3 . . ?
N2 O8 Y1 95.22(15) . . ?
N2 O9 Y1 95.53(15) . . ?
Cr1 O11 Y1 97.33(7) . 3_666 ?
Cr1 O11 Y1 97.51(7) . . ?
Y1 O11 Y1 113.67(7) 3_666 . ?
Cr1 O11 H2 114.9 . . ?
Y1 O11 H2 115.2 3_666 . ?
Y1 O11 H2 115.4 . . ?
C28 N1 C24 111.5(4) . . ?
C28 N1 C26 113.0(5) . . ?
C24 N1 C26 107.6(5) . . ?
C28 N1 Cr1 115.7(4) . . ?
C24 N1 Cr1 102.1(3) . . ?
C26 N1 Cr1 106.2(4) . . ?
C26B N1B C28B 106.3(7) . . ?
C26B N1B C24B 111.0(7) . . ?
C28B N1B C24B 112.0(6) . . ?
C26B N1B Cr1 99.8(6) . . ?
C28B N1B Cr1 118.3(5) . . ?
C24B N1B Cr1 108.7(5) . . ?
O10 N2 O9 122.7(3) . . ?
O10 N2 O8 120.9(3) . . ?
O9 N2 O8 116.4(2) . . ?
O3 C12 O4 125.4(3) . . ?
O3 C12 C13 118.1(2) . . ?
O4 C12 C13 116.5(2) . . ?
C17 C13 C14 107.8(2) . . ?
C17 C13 C12 126.8(2) . . ?
C14 C13 C12 125.4(2) . . ?
C17 C13 Fe2 69.86(16) . . ?
C14 C13 Fe2 69.90(15) . . ?
C12 C13 Fe2 123.8(2) . . ?
C15 C14 C13 108.1(2) . . ?
C15 C14 Fe2 70.41(16) . . ?
C13 C14 Fe2 68.95(16) . . ?
C15 C14 H14A 126 . . ?
C13 C14 H14A 126 . . ?
Fe2 C14 H14A 126.3 . . ?
C14 C15 C16 108.2(3) . . ?
C14 C15 Fe2 69.27(17) . . ?
C16 C15 Fe2 69.72(18) . . ?
C14 C15 H15A 125.9 . . ?
C16 C15 H15A 125.9 . . ?
Fe2 C15 H15A 126.7 . . ?
C15 C16 C17 108.4(3) . . ?
C15 C16 Fe2 69.87(18) . . ?
C17 C16 Fe2 69.12(18) . . ?
C15 C16 H16A 125.8 . . ?
C17 C16 H16A 125.8 . . ?
Fe2 C16 H16A 126.8 . . ?
C16 C17 C13 107.5(3) . . ?
C16 C17 Fe2 70.24(18) . . ?
C13 C17 Fe2 69.05(16) . . ?
C16 C17 H17A 126.2 . . ?
C13 C17 H17A 126.2 . . ?
Fe2 C17 H17A 126.1 . . ?
C22 C18 C19 108.0(4) . . ?
C22 C18 Fe2 69.4(2) . . ?
C19 C18 Fe2 69.9(2) . . ?
C22 C18 H18A 126 . . ?
C19 C18 H18A 126 . . ?
Fe2 C18 H18A 126.3 . . ?
C20 C19 C18 107.7(4) . . ?
C20 C19 Fe2 69.7(2) . . ?
C18 C19 Fe2 69.6(2) . . ?
C20 C19 H19A 126.2 . . ?
C18 C19 H19A 126.2 . . ?
Fe2 C19 H19A 126.1 . . ?
C19 C20 C21 108.7(4) . . ?
C19 C20 Fe2 70.2(2) . . ?
C21 C20 Fe2 69.3(2) . . ?
C19 C20 H20A 125.6 . . ?
C21 C20 H20A 125.6 . . ?
Fe2 C20 H20A 126.5 . . ?
C20 C21 C22 107.3(4) . . ?
C20 C21 Fe2 70.2(2) . . ?
C22 C21 Fe2 69.7(2) . . ?
C20 C21 H21A 126.3 . . ?
C22 C21 H21A 126.3 . . ?
Fe2 C21 H21A 125.3 . . ?
C18 C22 C21 108.2(4) . . ?
C18 C22 Fe2 70.2(2) . . ?
C21 C22 Fe2 69.5(2) . . ?
C18 C22 H22A 125.9 . . ?
C21 C22 H22A 125.9 . . ?
Fe2 C22 H22A 126 . . ?
O5 C23 C24 112.2(9) . . ?
O5 C23 H23A 109.2 . . ?
C24 C23 H23A 109.2 . . ?
O5 C23 H23B 109.2 . . ?
C24 C23 H23B 109.2 . . ?
H23A C23 H23B 107.9 . . ?
N1 C24 C23 109.1(6) . . ?
N1 C24 H24A 109.9 . . ?
C23 C24 H24A 109.9 . . ?
N1 C24 H24B 109.9 . . ?
C23 C24 H24B 109.9 . . ?
H24A C24 H24B 108.3 . . ?
O6 C25 C26 108.0(4) . . ?
O6 C25 H25A 110.1 . . ?
C26 C25 H25A 110.1 . . ?
O6 C25 H25B 110.1 . . ?
C26 C25 H25B 110.1 . . ?
H25A C25 H25B 108.4 . . ?
C25 C26 N1 106.8(5) . . ?
C25 C26 H26A 110.4 . . ?
N1 C26 H26A 110.4 . . ?
C25 C26 H26B 110.4 . . ?
N1 C26 H26B 110.4 . . ?
H26A C26 H26B 108.6 . . ?
O7 C27 C28 111.4(5) . . ?
O7 C27 H27A 109.3 . . ?
C28 C27 H27A 109.3 . . ?
O7 C27 H27B 109.3 . . ?
C28 C27 H27B 109.3 . . ?
H27A C27 H27B 108 . . ?
N1 C28 C27 117.0(4) . . ?
N1 C28 H28A 108 . . ?
C27 C28 H28A 108 . . ?
N1 C28 H28B 108 . . ?
C27 C28 H28B 108 . . ?
H28A C28 H28B 107.3 . . ?
C30 C29 C34 121.3(9) . . ?
C30 C29 C35 115.9(9) . . ?
C34 C29 C35 120.6(7) . . ?
C29 C30 C31 121.2(10) . . ?
C29 C30 H30A 119.4 . . ?
C31 C30 H30A 119.4 . . ?
C32 C31 C30 110.5(7) . . ?
C32 C31 H31A 124.8 . . ?
C30 C31 H31A 124.8 . . ?
C33 C32 C31 119.4(7) . . ?
C33 C32 H32A 120.3 . . ?
C31 C32 H32A 120.3 . . ?
C32 C33 C34 120.2(8) . . ?
C32 C33 H33A 119.9 . . ?
C34 C33 H33A 119.9 . . ?
C29 C34 C33 119.5(7) . . ?
C29 C34 H34A 120.3 . . ?
C33 C34 H34A 120.3 . . ?
C29 C35 H35A 109.5 . . ?
C29 C35 H35B 109.5 . . ?
H35A C35 H35B 109.5 . . ?
C29 C35 H35C 109.5 . . ?
H35A C35 H35C 109.5 . . ?
H35B C35 H35C 109.5 . . ?
O5 C23B C24B 109.0(9) . . ?
O5 C23B H23C 109.9 . . ?
C24B C23B H23C 109.9 . . ?
O5 C23B H23D 109.9 . . ?
C24B C23B H23D 109.9 . . ?
H23C C23B H23D 108.3 . . ?
N1B C24B C23B 109.0(8) . . ?
N1B C24B H24C 109.9 . . ?
C23B C24B H24C 109.9 . . ?
N1B C24B H24D 109.9 . . ?
C23B C24B H24D 109.9 . . ?
H24C C24B H24D 108.3 . . ?
O6 C25B C26B 106.1(6) . . ?
O6 C25B H25C 110.5 . . ?
C26B C25B H25C 110.5 . . ?
O6 C25B H25D 110.5 . . ?
C26B C25B H25D 110.5 . . ?
H25C C25B H25D 108.7 . . ?
N1B C26B C25B 111.7(8) . . ?
N1B C26B H26C 109.3 . . ?
C25B C26B H26C 109.3 . . ?
N1B C26B H26D 109.3 . . ?
C25B C26B H26D 109.3 . . ?
H26C C26B H26D 107.9 . . ?
O7B C27B C28B 107.5(6) . . ?
O7B C27B H27C 110.2 . . ?
C28B C27B H27C 110.2 . . ?
O7B C27B H27D 110.2 . . ?
C28B C27B H27D 110.2 . . ?
H27C C27B H27D 108.5 . . ?
N1B C28B C27B 114.9(6) . . ?
N1B C28B H28C 108.5 . . ?
C27B C28B H28C 108.5 . . ?
N1B C28B H28D 108.5 . . ?
C27B C28B H28D 108.5 . . ?
H28C C28B H28D 107.5 . . ?
C34B C29B C30B 121.8(10) . . ?
C34B C29B H29A 119.1 . . ?
C30B C29B H29A 119.1 . . ?
C31B C30B C29B 96.8(8) . . ?
C31B C30B H30B 131.6 . . ?
C29B C30B H30B 131.6 . . ?
C30B C31B C32B 133.8(11) . . ?
C30B C31B C35B 106.1(10) . . ?
C32B C31B C35B 119.1(10) . . ?
C33B C32B C31B 120.4(12) . . ?
C33B C32B H32B 119.8 . . ?
C31B C32B H32B 119.8 . . ?
C32B C33B C34B 118.5(11) . . ?
C32B C33B H33B 120.7 . . ?
C34B C33B H33B 120.7 . . ?
C29B C34B C33B 123.2(10) . . ?
C29B C34B H34B 118.4 . . ?
C33B C34B H34B 118.4 . . ?
C31B C35B H35D 109.5 . . ?
C31B C35B H35E 109.5 . . ?
H35D C35B H35E 109.5 . . ?
C31B C35B H35F 109.5 . . ?
H35D C35B H35F 109.5 . . ?
H35E C35B H35F 109.5 . . ?
C36 O12 C39 106.0(5) . . ?
O12 C36 C37 105.7(6) . . ?
O12 C36 H36A 110.6 . . ?
C37 C36 H36A 110.6 . . ?
O12 C36 H36B 110.6 . . ?
C37 C36 H36B 110.6 . . ?
H36A C36 H36B 108.7 . . ?
C38 C37 C36 109.3(7) . . ?
C38 C37 H37A 109.8 . . ?
C36 C37 H37A 109.8 . . ?
C38 C37 H37B 109.8 . . ?
C36 C37 H37B 109.8 . . ?
H37A C37 H37B 108.3 . . ?
C39 C38 C37 107.5(7) . . ?
C39 C38 H38A 110.2 . . ?
C37 C38 H38A 110.2 . . ?
C39 C38 H38B 110.2 . . ?
C37 C38 H38B 110.2 . . ?
H38A C38 H38B 108.5 . . ?
C38 C39 O12 110.7(7) . . ?
C38 C39 H39A 109.5 . . ?
O12 C39 H39A 109.5 . . ?
C38 C39 H39B 109.5 . . ?
O12 C39 H39B 109.5 . . ?
H39A C39 H39B 108.1 . . ?
C39B O12B C36B 116.9(8) . . ?
O12B C36B C37B 102.9(6) . . ?
O12B C36B H36C 111.2 . . ?
C37B C36B H36C 111.2 . . ?
O12B C36B H36D 111.2 . . ?
C37B C36B H36D 111.2 . . ?
H36C C36B H36D 109.1 . . ?
C38B C37B C36B 102.6(7) . . ?
C38B C37B H37C 111.3 . . ?
C36B C37B H37C 111.3 . . ?
C38B C37B H37D 111.3 . . ?
C36B C37B H37D 111.3 . . ?
H37C C37B H37D 109.2 . . ?
C37B C38B C39B 108.1(8) . . ?
C37B C38B H38C 110.1 . . ?
C39B C38B H38C 110.1 . . ?
C37B C38B H38D 110.1 . . ?
C39B C38B H38D 110.1 . . ?
H38C C38B H38D 108.4 . . ?
O12B C39B C38B 105.1(9) . . ?
O12B C39B H39C 110.7 . . ?
C38B C39B H39C 110.7 . . ?
O12B C39B H39D 110.7 . . ?
C38B C39B H39D 110.7 . . ?
H39C C39B H39D 108.8 . . ?

loop_
_geom_bond_atom_site_label_1
_geom_bond_atom_site_label_2
_geom_bond_distance
_geom_bond_site_symmetry_2
_geom_bond_publ_flag
Y1 O5 2.2384(18) . ?
Y1 O6 2.2533(18) 3_666 ?
Y1 O2B 2.327(16) 3_666 ?
Y1 O3 2.3332(19) . ?
Y1 O2 2.357(12) 3_666 ?
Y1 O11 2.3684(17) 3_666 ?
Y1 O11 2.3834(17) . ?
Y1 O8 2.4466(19) . ?
Y1 O9 2.4515(19) . ?
Y1 Cr1 3.2610(5) 3_666 ?
Y1 Cr1 3.2776(5) . ?
Y1 Y1 3.9776(5) 3_666 ?
Fe1 C2 2.030(6) . ?
Fe1 C8 2.035(7) . ?
Fe1 C7 2.041(6) . ?
Fe1 C6 2.042(7) . ?
Fe1 C9 2.045(7) . ?
Fe1 C4 2.046(6) . ?
Fe1 C11 2.048(7) . ?
Fe1 C3 2.050(6) . ?
Fe1 C5 2.060(6) . ?
Fe1 C10 2.069(7) . ?
O1 C1 1.304(8) . ?
O1 Cr1 2.095(5) . ?
O2 C1 1.199(15) . ?
C1 C2 1.473(9) . ?
C2 C6 1.406(9) . ?
C2 C3 1.439(8) . ?
C3 C4 1.428(8) . ?
C3 H3A 0.95 . ?
C4 C5 1.420(9) . ?
C4 H4A 0.95 . ?
C5 C6 1.414(8) . ?
C5 H5A 0.95 . ?
C6 H6A 0.95 . ?
C7 C11 1.400(10) . ?
C7 C8 1.418(10) . ?
C7 H7A 0.95 . ?
C8 C9 1.374(11) . ?
C8 H8A 0.95 . ?
C9 C10 1.387(12) . ?
C9 H9A 0.95 . ?
C10 C11 1.433(10) . ?
C10 H10A 0.95 . ?
C11 H11A 0.95 . ?
Fe1B C9B 2.028(11) . ?
Fe1B C10B 2.032(10) . ?
Fe1B C6B 2.036(8) . ?
Fe1B C7B 2.037(10) . ?
Fe1B C8B 2.040(11) . ?
Fe1B C3B 2.041(8) . ?
Fe1B C11B 2.044(9) . ?
Fe1B C2B 2.045(8) . ?
Fe1B C4B 2.053(8) . ?
Fe1B C5B 2.063(9) . ?
O1B C1B 1.254(10) . ?
O1B Cr1 1.881(7) . ?
O2B C1B 1.313(18) . ?
C1B C2B 1.515(12) . ?
C2B C6B 1.428(11) . ?
C2B C3B 1.443(10) . ?
C3B C4B 1.410(10) . ?
C3B H3BA 0.95 . ?
C4B C5B 1.434(11) . ?
C4B H4BA 0.95 . ?
C5B C6B 1.423(12) . ?
C5B H5BA 0.95 . ?
C6B H6BA 0.95 . ?
C7B C8B 1.397(12) . ?
C7B C11B 1.406(13) . ?
C7B H7BA 0.95 . ?
C8B C9B 1.472(15) . ?
C8B H8BA 0.95 . ?
C9B C10B 1.419(13) . ?
C9B H9BA 0.95 . ?
C10B C11B 1.388(13) . ?
C10B H10B 0.95 . ?
C11B H11B 0.95 . ?
Fe2 C13 2.022(3) . ?
Fe2 C21 2.025(4) . ?
Fe2 C22 2.028(4) . ?
Fe2 C17 2.033(3) . ?
Fe2 C14 2.035(3) . ?
Fe2 C20 2.037(4) . ?
Fe2 C18 2.039(4) . ?
Fe2 C19 2.043(4) . ?
Fe2 C16 2.047(3) . ?
Fe2 C15 2.049(3) . ?
Cr1 O5 1.9568(19) . ?
Cr1 O6 1.9576(18) . ?
Cr1 O11 1.9599(18) . ?
Cr1 O4 1.9787(19) . ?
Cr1 N1 2.024(5) . ?
Cr1 N1B 2.232(7) . ?
Cr1 Cr1 5.1895(8) 3_666 ?
O3 C12 1.254(3) . ?
O4 C12 1.278(3) . ?
O5 C23 1.371(14) . ?
O5 C23B 1.446(19) . ?
O6 C25B 1.422(7) . ?
O6 C25 1.443(5) . ?
O7 C27 1.392(8) . ?
O7 H1 0.8996 . ?
O7B C27B 1.406(10) . ?
O7B H1B 0.9002 . ?
O8 N2 1.282(3) . ?
O9 N2 1.263(3) . ?
O10 N2 1.214(3) . ?
O11 H2 0.9016 . ?
N1 C28 1.476(7) . ?
N1 C24 1.511(7) . ?
N1 C26 1.541(10) . ?
N1B C26B 1.477(12) . ?
N1B C28B 1.485(10) . ?
N1B C24B 1.495(9) . ?
C12 C13 1.476(4) . ?
C13 C17 1.423(4) . ?
C13 C14 1.426(4) . ?
C14 C15 1.408(4) . ?
C14 H14A 0.95 . ?
C15 C16 1.415(4) . ?
C15 H15A 0.95 . ?
C16 C17 1.417(4) . ?
C16 H16A 0.95 . ?
C17 H17A 0.95 . ?
C18 C22 1.404(6) . ?
C18 C19 1.411(6) . ?
C18 H18A 0.95 . ?
C19 C20 1.401(6) . ?
C19 H19A 0.95 . ?
C20 C21 1.407(6) . ?
C20 H20A 0.95 . ?
C21 C22 1.412(6) . ?
C21 H21A 0.95 . ?
C22 H22A 0.95 . ?
C23 C24 1.518(15) . ?
C23 H23A 0.99 . ?
C23 H23B 0.99 . ?
C24 H24A 0.99 . ?
C24 H24B 0.99 . ?
C25 C26 1.535(10) . ?
C25 H25A 0.99 . ?
C25 H25B 0.99 . ?
C26 H26A 0.99 . ?
C26 H26B 0.99 . ?
C27 C28 1.525(7) . ?
C27 H27A 0.99 . ?
C27 H27B 0.99 . ?
C28 H28A 0.99 . ?
C28 H28B 0.99 . ?
C29 C30 1.068(10) . ?
C29 C34 1.377(10) . ?
C29 C35 1.518(10) . ?
C30 C31 1.617(13) . ?
C30 H30A 0.95 . ?
C31 C32 1.400(10) . ?
C31 H31A 0.95 . ?
C32 C33 1.349(11) . ?
C32 H32A 0.95 . ?
C33 C34 1.392(11) . ?
C33 H33A 0.95 . ?
C34 H34A 0.95 . ?
C35 H35A 0.98 . ?
C35 H35B 0.98 . ?
C35 H35C 0.98 . ?
C23B C24B 1.521(17) . ?
C23B H23C 0.99 . ?
C23B H23D 0.99 . ?
C24B H24C 0.99 . ?
C24B H24D 0.99 . ?
C25B C26B 1.517(13) . ?
C25B H25C 0.99 . ?
C25B H25D 0.99 . ?
C26B H26C 0.99 . ?
C26B H26D 0.99 . ?
C27B C28B 1.524(10) . ?
C27B H27C 0.99 . ?
C27B H27D 0.99 . ?
C28B H28C 0.99 . ?
C28B H28D 0.99 . ?
C29B C34B 1.300(13) . ?
C29B C30B 1.750(15) . ?
C29B H29A 0.95 . ?
C30B C31B 1.323(13) . ?
C30B H30B 0.95 . ?
C31B C32B 1.425(16) . ?
C31B C35B 1.544(16) . ?
C32B C33B 1.277(15) . ?
C32B H32B 0.95 . ?
C33B C34B 1.359(12) . ?
C33B H33B 0.95 . ?
C34B H34B 0.95 . ?
C35B H35D 0.98 . ?
C35B H35E 0.98 . ?
C35B H35F 0.98 . ?
O12 C36 1.454(8) . ?
O12 C39 1.548(10) . ?
C36 C37 1.577(11) . ?
C36 H36A 0.99 . ?
C36 H36B 0.99 . ?
C37 C38 1.441(11) . ?
C37 H37A 0.99 . ?
C37 H37B 0.99 . ?
C38 C39 1.435(11) . ?
C38 H38A 0.99 . ?
C38 H38B 0.99 . ?
C39 H39A 0.99 . ?
C39 H39B 0.99 . ?
O12B C39B 1.340(13) . ?
O12B C36B 1.380(9) . ?
C36B C37B 1.616(11) . ?
C36B H36C 0.99 . ?
C36B H36D 0.99 . ?
C37B C38B 1.447(12) . ?
C37B H37C 0.99 . ?
C37B H37D 0.99 . ?
C38B C39B 1.543(16) . ?
C38B H38C 0.99 . ?
C38B H38D 0.99 . ?
C39B H39C 0.99 . ?
C39B H39D 0.99 . ?

loop_
_geom_hbond_atom_site_label_D
_geom_hbond_atom_site_label_H
_geom_hbond_atom_site_label_A
_geom_hbond_distance_DH
_geom_hbond_distance_HA
_geom_hbond_distance_DA
_geom_hbond_angle_DHA
_geom_hbond_site_symmetry_A
O7 H1 O8 0.9 1.94 2.840(5) 178.4 4_575
O7B H1B O8 0.9 2.09 2.994(8) 179.2 4_575
O11 H2 O12 0.9 1.89 2.777(5) 166.1 3_666
O11 H2 O12B 0.9 1.92 2.781(6) 158.9 3_666
